data_7043276
loop_
_publ_author_name
'Yakubovich, Olga Vsevolodovna'
'Shvanskaya, Larisa Victorovna'
'Dimitrova, Olga'
'Volkova, Olga S.'
'Vasiliev, Alexander N.'

_publ_section_title
;
 Magnetically frustrated synthetic end member Mn2(PO4)OH in the triplite -
 triploidite family
;
_journal_name_full 'Dalton Trans.'
_journal_paper_doi 10.1039/C7DT01707C
_journal_year 2017
_chemical_formula_moiety 'H4 Mn8 O20 P4'
_chemical_formula_sum 'H4 Mn8 O20 P4'
_chemical_formula_weight 887.43
_chemical_name_common 'Dimanganese phosphate hydroxide'
_chemical_name_systematic 'Dimanganese phosphate hydroxide'
_space_group_crystal_system monoclinic
_space_group_IT_number 14
_space_group_name_Hall '-P 2ybc'
_space_group_name_H-M_alt 'P 1 21/c 1'
_symmetry_space_group_name_Hall '-P 2ybc'
_symmetry_space_group_name_H-M 'P 1 21/c 1'
_atom_sites_solution_hydrogens difmap
_atom_sites_solution_primary direct
_atom_sites_solution_secondary difmap
_audit_creation_method SHELXL-2016/6
_cell_angle_alpha 90
_cell_angle_beta 108.160(10)
_cell_angle_gamma 90
_cell_formula_units_Z 4
_cell_length_a 10.0142(8)
_cell_length_b 13.3230(10)
_cell_length_c 12.4110(10)
_cell_measurement_reflns_used 3261
_cell_measurement_temperature 293(2)
_cell_measurement_theta_max 26.498
_cell_measurement_theta_min 2.630
_cell_volume 1573.4(2)
_computing_cell_refinement
;
CrysAlisPro, Agilent Technologies,
Version 1.171.35.21 (release 20-01-2012 CrysAlis171 .NET)
(compiled Jan 23 2012,18:06:46)
;
_computing_data_collection
;
CrysAlisPro, Agilent Technologies,
Version 1.171.35.21 (release 20-01-2012 CrysAlis171 .NET)
(compiled Jan 23 2012,18:06:46)
;
_computing_data_reduction
;
CrysAlisPro, Agilent Technologies,
Version 1.171.35.21 (release 20-01-2012 CrysAlis171 .NET)
(compiled Jan 23 2012,18:06:46)
;
_computing_molecular_graphics 'DIMOND (Brandenburg, 2006)'
_computing_structure_refinement 'SHELXL-2016/6 (Sheldrick, 2016)'
_computing_structure_solution 'SHELXT (Sheldrick, 2015)'
_diffrn_ambient_temperature 293(2)
_diffrn_detector_area_resol_mean 16.0630
_diffrn_measured_fraction_theta_full 0.999
_diffrn_measured_fraction_theta_max 0.999
_diffrn_measurement_device_type 'Xcalibur, Sapphire3'
_diffrn_measurement_method \w
_diffrn_radiation_type MoK\a
_diffrn_radiation_wavelength 0.71073
_diffrn_reflns_av_R_equivalents 0.0426
_diffrn_reflns_av_unetI/netI 0.0232
_diffrn_reflns_Laue_measured_fraction_full 0.999
_diffrn_reflns_Laue_measured_fraction_max 0.999
_diffrn_reflns_limit_h_max 12
_diffrn_reflns_limit_h_min -12
_diffrn_reflns_limit_k_max 16
_diffrn_reflns_limit_k_min -16
_diffrn_reflns_limit_l_max 15
_diffrn_reflns_limit_l_min -15
_diffrn_reflns_number 23812
_diffrn_reflns_point_group_measured_fraction_full 0.999
_diffrn_reflns_point_group_measured_fraction_max 0.999
_diffrn_reflns_theta_full 25.242
_diffrn_reflns_theta_max 26.498
_diffrn_reflns_theta_min 2.630
_diffrn_source 'Enhance (Mo) X-ray Source'
_exptl_absorpt_coefficient_mu 6.725
_exptl_absorpt_correction_T_max 0.966
_exptl_absorpt_correction_T_min 0.815
_exptl_absorpt_correction_type gaussian
_exptl_absorpt_process_details
;
CrysAlisPro, Agilent Technologies,
Version 1.171.35.21 (release 20-01-2012 CrysAlis171 .NET)
(compiled Jan 23 2012,18:06:46)
Numerical absorption correction based on gaussian integration over
a multifaceted crystal model
;
_exptl_crystal_colour colourless
_exptl_crystal_density_diffrn 3.746
_exptl_crystal_density_method 'not measured'
_exptl_crystal_description needle
_exptl_crystal_F_000 1696
_exptl_crystal_size_max 0.080
_exptl_crystal_size_mid 0.010
_exptl_crystal_size_min 0.010
_refine_diff_density_max 0.491
_refine_diff_density_min -0.462
_refine_diff_density_rms 0.108
_refine_ls_extinction_coef 0.00035(5)
_refine_ls_extinction_expression Fc^*^=kFc[1+0.001xFc^2^\l^3^/sin(2\q)]^-1/4^
_refine_ls_extinction_method 'SHELXL-2016/6 (Sheldrick 2016)'
_refine_ls_goodness_of_fit_ref 1.295
_refine_ls_hydrogen_treatment refall
_refine_ls_matrix_type full
_refine_ls_number_parameters 306
_refine_ls_number_reflns 3261
_refine_ls_number_restraints 4
_refine_ls_restrained_S_all 1.294
_refine_ls_R_factor_all 0.0510
_refine_ls_R_factor_gt 0.0375
_refine_ls_shift/su_max 0.000
_refine_ls_shift/su_mean 0.000
_refine_ls_structure_factor_coef Fsqd
_refine_ls_weighting_details 'w=1/[\s^2^(Fo^2^)+(0.0200P)^2^] where P=(Fo^2^+2Fc^2^)/3'
_refine_ls_weighting_scheme calc
_refine_ls_wR_factor_gt 0.0630
_refine_ls_wR_factor_ref 0.0667
_reflns_Friedel_coverage 0.000
_reflns_number_gt 2701
_reflns_number_total 3261
_reflns_threshold_expression 'I > 2\s(I)'
_cod_data_source_file c7dt01707c1.cif
_cod_data_source_block shelx
_cod_database_code 7043276
_shelx_shelxl_version_number 2016/6
_shelx_space_group_comment
;
The symmetry employed for this shelxl refinement is uniquely defined
by the following loop, which should always be used as a source of
symmetry information in preference to the above space-group names.
They are only intended as comments.
;
_shelx_estimated_absorpt_t_min 0.615
_shelx_estimated_absorpt_t_max 0.936

loop_
_space_group_symop_operation_xyz
'x, y, z'
'-x, y+1/2, -z+1/2'
'-x, -y, -z'
'x, -y-1/2, z-1/2'

loop_
_atom_site_label
_atom_site_type_symbol
_atom_site_fract_x
_atom_site_fract_y
_atom_site_fract_z
_atom_site_U_iso_or_equiv
_atom_site_adp_type
_atom_site_occupancy
_atom_site_site_symmetry_order
_atom_site_calc_flag
_atom_site_refinement_flags_posn
Mn1 Mn 0.53593(6) 0.17404(5) 0.89405(5) 0.00927(15) Uani 1 1 d .
Mn2 Mn 0.45274(6) 0.32274(5) 1.07644(5) 0.00871(15) Uani 1 1 d .
Mn3 Mn -0.05631(6) 0.07540(5) 0.58293(5) 0.00852(15) Uani 1 1 d .
Mn4 Mn 0.03498(6) 0.07151(5) 0.90274(5) 0.00874(15) Uani 1 1 d .
Mn5 Mn -0.20481(6) 0.25149(5) 0.80459(5) 0.01021(15) Uani 1 1 d .
Mn6 Mn 0.19087(6) 0.26892(5) 0.68192(5) 0.00929(15) Uani 1 1 d .
Mn7 Mn -0.31283(6) -0.02130(5) 0.68738(5) 0.00811(15) Uani 1 1 d .
Mn8 Mn 0.29041(6) -0.00337(5) 0.80284(5) 0.01058(15) Uani 1 1 d .
P1 P 0.62138(10) 0.42769(8) 0.92499(8) 0.0062(2) Uani 1 1 d .
P2 P -0.12167(10) 0.17766(8) 1.07798(8) 0.0062(2) Uani 1 1 d .
P3 P 0.11789(10) 0.32649(8) 0.92500(8) 0.0060(2) Uani 1 1 d .
P4 P 0.38508(10) 0.07765(8) 1.07615(8) 0.0061(2) Uani 1 1 d .
O1 O -0.0248(3) 0.0923(2) 1.0608(2) 0.0096(6) Uani 1 1 d .
O2 O 0.0218(3) 0.2353(2) 0.8835(2) 0.0101(6) Uani 1 1 d .
O3 O 0.2614(3) 0.0469(2) 0.9731(2) 0.0114(6) Uani 1 1 d .
O4 O 0.4700(3) 0.1626(2) 1.0434(2) 0.0103(6) Uani 1 1 d .
O5 O 0.3113(3) 0.1628(2) 0.7944(2) 0.0119(6) Uani 1 1 d D
O6 O 0.5173(3) 0.0121(2) 0.8778(2) 0.0101(6) Uani 1 1 d .
O7 O 0.5191(3) 0.3420(2) 0.9302(2) 0.0104(6) Uani 1 1 d .
O8 O -0.1877(3) 0.0826(2) 0.8017(2) 0.0119(6) Uani 1 1 d D
O9 O 0.0676(3) 0.0327(2) 0.7447(2) 0.0114(6) Uani 1 1 d D
O10 O 0.3313(2) 0.3844(2) 0.6736(2) 0.0099(6) Uani 1 1 d .
O11 O -0.2980(3) 0.4040(2) 0.8413(2) 0.0104(6) Uani 1 1 d .
O12 O 0.5724(3) 0.2190(2) 0.7401(2) 0.0100(6) Uani 1 1 d D
O13 O -0.1896(3) 0.3497(2) 0.6698(2) 0.0089(6) Uani 1 1 d .
O14 O 0.4704(3) 0.4778(2) 1.1152(2) 0.0096(6) Uani 1 1 d .
O15 O -0.2743(3) 0.0545(2) 0.5442(2) 0.0112(6) Uani 1 1 d .
O16 O 0.7628(2) 0.2028(2) 0.9670(2) 0.0090(6) Uani 1 1 d .
O17 O 0.0329(3) 0.0864(2) 0.4509(2) 0.0103(6) Uani 1 1 d .
O18 O -0.0255(3) 0.2298(2) 0.6195(2) 0.0090(6) Uani 1 1 d .
O19 O 0.2356(2) 0.2980(2) 1.0344(2) 0.0109(6) Uani 1 1 d .
O20 O 0.1807(3) 0.3591(2) 0.8314(2) 0.0101(6) Uani 1 1 d .
H1 H 0.052(5) -0.0260(7) 0.734(4) 0.034(15) Uiso 1 1 d D
H2 H 0.285(3) 0.174(3) 0.8479(16) 0.020(13) Uiso 1 1 d D
H3 H 0.560(5) 0.2782(6) 0.731(4) 0.033(15) Uiso 1 1 d D
H4 H -0.212(3) 0.077(3) 0.8568(16) 0.025(14) Uiso 1 1 d D

loop_
_atom_site_aniso_label
_atom_site_aniso_U_11
_atom_site_aniso_U_22
_atom_site_aniso_U_33
_atom_site_aniso_U_23
_atom_site_aniso_U_13
_atom_site_aniso_U_12
Mn1 0.0089(3) 0.0096(3) 0.0100(3) -0.0007(3) 0.0038(2) -0.0007(2)
Mn2 0.0085(3) 0.0087(3) 0.0091(3) 0.0001(3) 0.0030(2) -0.0005(2)
Mn3 0.0083(3) 0.0078(3) 0.0095(3) -0.0002(2) 0.0029(2) -0.0013(2)
Mn4 0.0095(3) 0.0079(3) 0.0090(3) 0.0001(2) 0.0031(2) 0.0009(2)
Mn5 0.0090(3) 0.0107(3) 0.0109(3) 0.0020(3) 0.0031(3) -0.0016(2)
Mn6 0.0081(3) 0.0099(3) 0.0098(3) -0.0010(3) 0.0028(2) -0.0011(2)
Mn7 0.0091(3) 0.0072(3) 0.0083(3) 0.0011(2) 0.0030(2) 0.0006(2)
Mn8 0.0091(3) 0.0103(3) 0.0122(3) -0.0020(3) 0.0032(3) 0.0002(2)
P1 0.0065(5) 0.0059(6) 0.0067(5) -0.0003(4) 0.0025(4) -0.0006(4)
P2 0.0059(5) 0.0060(6) 0.0069(5) 0.0007(4) 0.0024(4) -0.0006(4)
P3 0.0057(5) 0.0054(6) 0.0072(5) 0.0002(4) 0.0023(4) -0.0004(4)
P4 0.0070(5) 0.0051(6) 0.0064(5) 0.0003(4) 0.0022(4) -0.0004(4)
O1 0.0106(13) 0.0093(16) 0.0105(14) 0.0006(12) 0.0055(11) 0.0034(11)
O2 0.0094(14) 0.0084(16) 0.0125(15) 0.0013(12) 0.0035(12) -0.0027(11)
O3 0.0088(13) 0.0148(17) 0.0104(14) -0.0028(12) 0.0028(11) -0.0022(12)
O4 0.0149(14) 0.0080(15) 0.0101(14) -0.0022(12) 0.0071(11) -0.0017(12)
O5 0.0111(14) 0.0115(15) 0.0137(15) 0.0006(12) 0.0047(12) 0.0004(11)
O6 0.0099(13) 0.0072(16) 0.0116(15) 0.0009(12) 0.0008(11) 0.0012(11)
O7 0.0117(13) 0.0083(15) 0.0126(14) -0.0019(12) 0.0060(11) -0.0014(12)
O8 0.0121(14) 0.0136(15) 0.0103(15) -0.0021(12) 0.0041(12) 0.0009(12)
O9 0.0133(14) 0.0091(16) 0.0109(15) -0.0014(12) 0.0025(11) 0.0001(12)
O10 0.0136(14) 0.0108(15) 0.0079(14) -0.0037(11) 0.0070(11) -0.0024(11)
O11 0.0124(13) 0.0111(15) 0.0099(14) 0.0011(11) 0.0066(11) -0.0008(11)
O12 0.0129(14) 0.0062(15) 0.0100(14) 0.0006(12) 0.0022(11) -0.0003(11)
O13 0.0133(13) 0.0065(14) 0.0083(14) 0.0007(11) 0.0055(11) 0.0002(11)
O14 0.0087(13) 0.0069(15) 0.0128(15) 0.0010(12) 0.0027(11) 0.0020(11)
O15 0.0094(13) 0.0147(16) 0.0100(15) 0.0020(12) 0.0037(11) 0.0014(11)
O16 0.0074(13) 0.0113(16) 0.0072(14) 0.0004(11) 0.0008(11) -0.0001(11)
O17 0.0138(14) 0.0077(15) 0.0128(15) -0.0005(12) 0.0093(12) -0.0031(12)
O18 0.0093(13) 0.0061(15) 0.0105(15) -0.0022(12) 0.0018(11) 0.0013(11)
O19 0.0069(13) 0.0141(16) 0.0100(14) 0.0021(12) 0.0002(11) 0.0000(11)
O20 0.0130(14) 0.0090(15) 0.0093(14) -0.0007(11) 0.0049(11) -0.0020(11)

loop_
_atom_type_symbol
_atom_type_description
_atom_type_scat_dispersion_real
_atom_type_scat_dispersion_imag
_atom_type_scat_source
O O 0.0106 0.0060 'International Tables Vol C Tables 4.2.6.8 and 6.1.1.4'
P P 0.1023 0.0942 'International Tables Vol C Tables 4.2.6.8 and 6.1.1.4'
Mn Mn 0.3368 0.7283 'International Tables Vol C Tables 4.2.6.8 and 6.1.1.4'
H H 0.0000 0.0000 'International Tables Vol C Tables 4.2.6.8 and 6.1.1.4'

loop_
_geom_angle_atom_site_label_1
_geom_angle_atom_site_label_2
_geom_angle_atom_site_label_3
_geom_angle
_geom_angle_site_symmetry_1
_geom_angle_site_symmetry_3
O12 Mn1 O4 165.89(11) . .
O12 Mn1 O6 103.25(11) . .
O4 Mn1 O6 88.23(10) . .
O12 Mn1 O16 82.91(10) . .
O4 Mn1 O16 102.24(10) . .
O6 Mn1 O16 105.04(10) . .
O12 Mn1 O5 86.93(10) . .
O4 Mn1 O5 86.89(10) . .
O6 Mn1 O5 80.64(10) . .
O16 Mn1 O5 169.26(10) . .
O12 Mn1 O7 86.85(10) . .
O4 Mn1 O7 80.83(10) . .
O6 Mn1 O7 167.63(10) . .
O16 Mn1 O7 83.05(10) . .
O5 Mn1 O7 92.96(10) . .
O12 Mn2 O19 115.88(11) 4_566 .
O12 Mn2 O14 93.28(11) 4_566 .
O19 Mn2 O14 102.49(11) . .
O12 Mn2 O7 128.56(10) 4_566 .
O19 Mn2 O7 112.39(10) . .
O14 Mn2 O7 92.84(10) . .
O12 Mn2 O4 82.40(10) 4_566 .
O19 Mn2 O4 86.38(10) . .
O14 Mn2 O4 171.12(10) . .
O7 Mn2 O4 83.93(10) . .
O9 Mn3 O17 119.99(10) . .
O9 Mn3 O15 116.66(11) . .
O17 Mn3 O15 119.63(11) . .
O9 Mn3 O18 93.19(11) . .
O17 Mn3 O18 91.76(10) . .
O15 Mn3 O18 104.47(11) . .
O9 Mn3 O17 81.44(11) . 3_556
O17 Mn3 O17 79.91(11) . 3_556
O15 Mn3 O17 89.53(10) . 3_556
O18 Mn3 O17 165.94(10) . 3_556
O9 Mn4 O3 83.95(10) . .
O9 Mn4 O2 99.25(11) . .
O3 Mn4 O2 102.27(10) . .
O9 Mn4 O8 84.90(10) . .
O3 Mn4 O8 168.64(10) . .
O2 Mn4 O8 81.68(10) . .
O9 Mn4 O1 88.83(10) . 3_557
O3 Mn4 O1 83.10(10) . 3_557
O2 Mn4 O1 170.67(10) . 3_557
O8 Mn4 O1 94.51(10) . 3_557
O9 Mn4 O1 170.81(10) . .
O3 Mn4 O1 101.29(10) . .
O2 Mn4 O1 87.09(10) . .
O8 Mn4 O1 89.48(10) . .
O1 Mn4 O1 84.35(10) 3_557 .
O12 Mn5 O13 98.50(10) 1_455 .
O12 Mn5 O2 162.26(11) 1_455 .
O13 Mn5 O2 95.31(10) . .
O12 Mn5 O16 81.55(10) 1_455 1_455
O13 Mn5 O16 159.45(11) . 1_455
O2 Mn5 O16 89.40(10) . 1_455
O12 Mn5 O8 82.51(10) 1_455 .
O13 Mn5 O8 124.47(10) . .
O2 Mn5 O8 80.51(10) . .
O16 Mn5 O8 76.02(10) 1_455 .
O12 Mn5 O11 79.53(10) 1_455 .
O13 Mn5 O11 75.75(10) . .
O2 Mn5 O11 114.85(10) . .
O16 Mn5 O11 84.11(10) 1_455 .
O8 Mn5 O11 154.92(9) . .
O5 Mn6 O10 105.79(11) . .
O5 Mn6 O18 112.87(11) . .
O10 Mn6 O18 141.30(11) . .
O5 Mn6 O19 93.26(10) . 4_565
O10 Mn6 O19 86.77(10) . 4_565
O18 Mn6 O19 92.65(10) . 4_565
O5 Mn6 O20 88.59(11) . .
O10 Mn6 O20 81.49(10) . .
O18 Mn6 O20 97.40(9) . .
O19 Mn6 O20 168.17(10) 4_565 .
O8 Mn7 O20 107.90(10) . 2_546
O8 Mn7 O14 114.63(11) . 4_465
O20 Mn7 O14 137.36(11) 2_546 4_465
O8 Mn7 O15 91.45(11) . .
O20 Mn7 O15 89.06(10) 2_546 .
O14 Mn7 O15 87.00(10) 4_465 .
O8 Mn7 O10 91.43(11) . 2_546
O20 Mn7 O10 82.23(10) 2_546 2_546
O14 Mn7 O10 99.25(10) 4_465 2_546
O15 Mn7 O10 171.29(10) . 2_546
O9 Mn8 O6 161.10(11) . .
O9 Mn8 O11 98.40(10) . 2_546
O6 Mn8 O11 96.03(10) . 2_546
O9 Mn8 O5 82.32(10) . .
O6 Mn8 O5 79.97(10) . .
O11 Mn8 O5 119.50(10) 2_546 .
O9 Mn8 O13 77.44(10) . 2_546
O6 Mn8 O13 118.00(10) . 2_546
O11 Mn8 O13 76.56(10) 2_546 2_546
O5 Mn8 O13 156.01(9) . 2_546
O9 Mn8 O3 80.31(9) . .
O6 Mn8 O3 89.65(10) . .
O11 Mn8 O3 162.02(10) 2_546 .
O5 Mn8 O3 78.27(10) . .
O13 Mn8 O3 85.70(10) 2_546 .
O11 P1 O15 109.81(14) 1_655 4_666
O11 P1 O14 109.54(15) 1_655 3_667
O15 P1 O14 109.95(16) 4_666 3_667
O11 P1 O7 111.80(15) 1_655 .
O15 P1 O7 109.43(15) 4_666 .
O14 P1 O7 106.24(14) 3_667 .
O16 P2 O13 109.44(14) 1_455 4_566
O16 P2 O18 109.94(16) 1_455 4_566
O13 P2 O18 108.27(15) 4_566 4_566
O16 P2 O1 111.41(15) 1_455 .
O13 P2 O1 111.52(15) 4_566 .
O18 P2 O1 106.17(14) 4_566 .
O17 P3 O2 109.81(15) 4_566 .
O17 P3 O19 108.87(15) 4_566 .
O2 P3 O19 109.13(16) . .
O17 P3 O20 109.16(15) 4_566 .
O2 P3 O20 109.22(15) . .
O19 P3 O20 110.63(14) . .
O3 P4 O6 110.92(16) . 3_657
O3 P4 O4 110.16(15) . .
O6 P4 O4 109.20(14) 3_657 .
O3 P4 O10 110.50(14) . 4_566
O6 P4 O10 107.34(15) 3_657 4_566
O4 P4 O10 108.64(15) . 4_566
P2 O1 Mn4 128.09(15) . 3_557
P2 O1 Mn4 124.07(15) . .
Mn4 O1 Mn4 95.65(10) 3_557 .
P3 O2 Mn5 121.80(16) . .
P3 O2 Mn4 137.73(16) . .
Mn5 O2 Mn4 99.55(10) . .
P4 O3 Mn4 139.56(16) . .
P4 O3 Mn8 122.61(13) . .
Mn4 O3 Mn8 95.07(10) . .
P4 O4 Mn1 128.22(16) . .
P4 O4 Mn2 125.63(14) . .
Mn1 O4 Mn2 98.93(11) . .
Mn6 O5 Mn1 127.17(13) . .
Mn6 O5 Mn8 131.42(13) . .
Mn1 O5 Mn8 97.76(11) . .
Mn6 O5 H2 99(3) . .
Mn1 O5 H2 93(2) . .
Mn8 O5 H2 95(3) . .
P4 O6 Mn1 135.43(15) 3_657 .
P4 O6 Mn8 122.87(16) 3_657 .
Mn1 O6 Mn8 100.47(11) . .
P1 O7 Mn2 120.66(15) . .
P1 O7 Mn1 128.32(15) . .
Mn2 O7 Mn1 96.30(11) . .
Mn7 O8 Mn4 128.98(13) . .
Mn7 O8 Mn5 129.53(13) . .
Mn4 O8 Mn5 97.26(11) . .
Mn7 O8 H4 104(3) . .
Mn4 O8 H4 92(2) . .
Mn5 O8 H4 92(3) . .
Mn3 O9 Mn4 126.80(13) . .
Mn3 O9 Mn8 128.45(13) . .
Mn4 O9 Mn8 100.51(11) . .
Mn3 O9 H1 95(3) . .
Mn4 O9 H1 108(4) . .
Mn8 O9 H1 88(3) . .
P4 O10 Mn6 132.33(16) 4_565 .
P4 O10 Mn7 124.20(15) 4_565 2_556
Mn6 O10 Mn7 99.16(10) . 2_556
P1 O11 Mn8 126.57(16) 1_455 2_556
P1 O11 Mn5 129.54(15) 1_455 .
Mn8 O11 Mn5 102.26(10) 2_556 .
Mn2 O12 Mn1 126.06(13) 4_565 .
Mn2 O12 Mn5 128.73(13) 4_565 1_655
Mn1 O12 Mn5 99.73(11) . 1_655
Mn2 O12 H3 97(3) 4_565 .
Mn1 O12 H3 110(3) . .
Mn5 O12 H3 87(3) 1_655 .
P2 O13 Mn5 125.52(16) 4_565 .
P2 O13 Mn8 129.20(15) 4_565 2_556
Mn5 O13 Mn8 105.27(10) . 2_556
P1 O14 Mn2 136.28(16) 3_667 .
P1 O14 Mn7 109.58(15) 3_667 4_666
Mn2 O14 Mn7 111.05(11) . 4_666
P1 O15 Mn3 123.00(15) 4_465 .
P1 O15 Mn7 127.90(15) 4_465 .
Mn3 O15 Mn7 108.05(12) . .
P2 O16 Mn1 136.32(15) 1_655 .
P2 O16 Mn5 126.34(14) 1_655 1_655
Mn1 O16 Mn5 95.80(10) . 1_655
P3 O17 Mn3 128.03(16) 4_565 .
P3 O17 Mn3 126.64(14) 4_565 3_556
Mn3 O17 Mn3 100.09(11) . 3_556
P2 O18 Mn3 132.08(15) 4_565 .
P2 O18 Mn6 112.54(15) 4_565 .
Mn3 O18 Mn6 112.42(11) . .
P3 O19 Mn2 128.94(16) . .
P3 O19 Mn6 122.25(14) . 4_566
Mn2 O19 Mn6 108.66(11) . 4_566
P3 O20 Mn7 134.81(16) . 2_556
P3 O20 Mn6 127.31(16) . .
Mn7 O20 Mn6 96.92(10) 2_556 .

loop_
_geom_bond_atom_site_label_1
_geom_bond_atom_site_label_2
_geom_bond_distance
_geom_bond_site_symmetry_2
Mn1 O12 2.139(3) .
Mn1 O4 2.158(3) .
Mn1 O6 2.170(3) .
Mn1 O16 2.202(2) .
Mn1 O5 2.209(3) .
Mn1 O7 2.299(3) .
Mn2 O12 2.087(3) 4_566
Mn2 O19 2.099(2) .
Mn2 O14 2.116(3) .
Mn2 O7 2.134(3) .
Mn2 O4 2.190(3) .
Mn3 O9 2.084(3) .
Mn3 O17 2.101(3) .
Mn3 O15 2.102(3) .
Mn3 O18 2.109(3) .
Mn3 O17 2.223(3) 3_556
Mn4 O9 2.150(3) .
Mn4 O3 2.185(3) .
Mn4 O2 2.195(3) .
Mn4 O8 2.196(3) .
Mn4 O1 2.237(3) 3_557
Mn4 O1 2.239(3) .
Mn5 O12 2.166(3) 1_455
Mn5 O13 2.166(3) .
Mn5 O2 2.184(3) .
Mn5 O16 2.234(3) 1_455
Mn5 O8 2.258(3) .
Mn5 O11 2.340(3) .
Mn6 O5 2.086(3) .
Mn6 O10 2.109(3) .
Mn6 O18 2.126(3) .
Mn6 O19 2.204(3) 4_565
Mn6 O20 2.239(3) .
Mn7 O8 2.095(3) .
Mn7 O20 2.130(3) 2_546
Mn7 O14 2.154(3) 4_465
Mn7 O15 2.181(3) .
Mn7 O10 2.188(3) 2_546
Mn8 O9 2.174(3) .
Mn8 O6 2.180(3) .
Mn8 O11 2.194(3) 2_546
Mn8 O5 2.229(3) .
Mn8 O13 2.275(3) 2_546
Mn8 O3 2.320(3) .
P1 O11 1.534(3) 1_655
P1 O15 1.540(3) 4_666
P1 O14 1.547(3) 3_667
P1 O7 1.548(3) .
P2 O16 1.535(3) 1_455
P2 O13 1.542(3) 4_566
P2 O18 1.550(3) 4_566
P2 O1 1.553(3) .
P3 O17 1.531(3) 4_566
P3 O2 1.536(3) .
P3 O19 1.542(3) .
P3 O20 1.546(3) .
P4 O3 1.533(3) .
P4 O6 1.538(3) 3_657
P4 O4 1.545(3) .
P4 O10 1.554(3) 4_566
O5 H2 0.8000(11) .
O8 H4 0.8000(11) .
O9 H1 0.8000(11) .
O12 H3 0.7999(11) .

loop_
_geom_hbond_atom_site_label_D
_geom_hbond_atom_site_label_H
_geom_hbond_atom_site_label_A
_geom_hbond_distance_DH
_geom_hbond_distance_HA
_geom_hbond_distance_DA
_geom_hbond_angle_DHA
_geom_hbond_site_symmetry_A
O9 H1 O13 0.8000(11) 2.24(4) 2.784(4) 125(4) 2_546
O9 H1 O17 0.8000(11) 2.33(4) 2.811(4) 120(4) 3_556
O5 H2 O3 0.8000(11) 2.36(3) 2.872(4) 122(4) .
O5 H2 O4 0.8000(11) 2.56(3) 3.003(4) 117(3) .
O12 H3 O4 0.7999(11) 2.36(4) 2.818(4) 117(4) 4_565
O12 H3 O10 0.7999(11) 2.60(3) 3.182(4) 131(4) .
O12 H3 O11 0.7999(11) 2.34(4) 2.885(4) 126(4) 1_655
O8 H4 O1 0.8000(11) 2.65(3) 3.122(4) 120(3) .
O8 H4 O16 0.8000(11) 2.23(4) 2.767(4) 125(4) 1_455
